data_7237821
loop_
_publ_author_name
'Sudhakar, Pagidi'
'Radhakrishnan, T. P.'

_publ_section_title
;
 Stimuli responsive and reversible crystalline--amorphous transformation
 in a molecular solid: fluorescence switching and enhanced phosphorescence
 in the amorphous state
;
_journal_issue 23
_journal_name_full 'Journal of Materials Chemistry C'
_journal_page_first 7083
_journal_paper_doi 10.1039/C9TC01600G
_journal_volume 7
_journal_year 2019
_chemical_formula_sum 'C33 H32 Cl2 N6 O2'
_chemical_formula_weight 615.54
_space_group_crystal_system orthorhombic
_space_group_IT_number 19
_space_group_name_Hall 'P 2ac 2ab'
_space_group_name_H-M_alt 'P 21 21 21'
_atom_sites_solution_hydrogens geom
_audit_creation_method SHELXL-2018/3
_audit_update_record
;
2018-11-28 deposited with the CCDC.	2019-05-10 downloaded from the CCDC.
;
_cell_angle_alpha 90
_cell_angle_beta 90
_cell_angle_gamma 90
_cell_formula_units_Z 4
_cell_length_a 10.6483(5)
_cell_length_b 13.2218(6)
_cell_length_c 22.2843(9)
_cell_measurement_reflns_used 9987
_cell_measurement_temperature 297(2)
_cell_measurement_theta_max 21.11
_cell_measurement_theta_min 2.39
_cell_volume 3137.4(2)
_computing_cell_refinement 'Bruker SAINT'
_computing_data_collection 'Bruker APEX2'
_computing_data_reduction 'Bruker SAINT'
_computing_molecular_graphics 'Bruker SHELXTL'
_computing_publication_material 'Bruker SHELXTL'
_computing_structure_refinement 'SHELXL-2014 (Sheldrick 2014)'
_computing_structure_solution 'SHELXS-97 (Sheldrick 2008)'
_diffrn_ambient_temperature 297(2)
_diffrn_measured_fraction_theta_full 0.999
_diffrn_measured_fraction_theta_max 0.999
_diffrn_measurement_device_type 'Bruker APEX-II CCD'
_diffrn_measurement_method '\f and \w scans'
_diffrn_radiation_type MoK\a
_diffrn_radiation_wavelength 0.71073
_diffrn_reflns_av_R_equivalents 0.1007
_diffrn_reflns_av_unetI/netI 0.0378
_diffrn_reflns_Laue_measured_fraction_full 0.999
_diffrn_reflns_Laue_measured_fraction_max 0.999
_diffrn_reflns_limit_h_max 12
_diffrn_reflns_limit_h_min -12
_diffrn_reflns_limit_k_max 15
_diffrn_reflns_limit_k_min -15
_diffrn_reflns_limit_l_max 26
_diffrn_reflns_limit_l_min -26
_diffrn_reflns_number 80266
_diffrn_reflns_point_group_measured_fraction_full 0.999
_diffrn_reflns_point_group_measured_fraction_max 0.999
_diffrn_reflns_theta_full 25.000
_diffrn_reflns_theta_max 25.000
_diffrn_reflns_theta_min 2.390
_exptl_absorpt_coefficient_mu 0.247
_exptl_absorpt_correction_type multi-scan
_exptl_absorpt_process_details SADABS
_exptl_crystal_colour Yellow
_exptl_crystal_density_diffrn 1.303
_exptl_crystal_description Block
_exptl_crystal_F_000 1288
_exptl_crystal_size_max 0.1
_exptl_crystal_size_mid 0.09
_exptl_crystal_size_min 0.07
_exptl_transmission_factor_max 0.983
_exptl_transmission_factor_min 0.976
_refine_diff_density_max 0.565
_refine_diff_density_min -0.590
_refine_diff_density_rms 0.058
_refine_ls_abs_structure_details
;
 Flack x determined using 1384 quotients [(I+)-(I-)]/[(I+)+(I-)]
 (Parsons, Flack and Wagner, Acta Cryst. B69 (2013) 249-259).
;
_refine_ls_abs_structure_Flack 0.07(2)
_refine_ls_extinction_method none
_refine_ls_goodness_of_fit_ref 1.035
_refine_ls_hydrogen_treatment constr
_refine_ls_matrix_type full
_refine_ls_number_parameters 388
_refine_ls_number_reflns 5522
_refine_ls_number_restraints 0
_refine_ls_restrained_S_all 1.035
_refine_ls_R_factor_all 0.1070
_refine_ls_R_factor_gt 0.0708
_refine_ls_shift/su_max 0.000
_refine_ls_shift/su_mean 0.000
_refine_ls_structure_factor_coef Fsqd
_refine_ls_weighting_details 'w=1/[\s^2^(Fo^2^)+(0.1137P)^2^+2.1892P] where P=(Fo^2^+2Fc^2^)/3'
_refine_ls_weighting_scheme calc
_refine_ls_wR_factor_gt 0.1875
_refine_ls_wR_factor_ref 0.2068
_reflns_Friedel_coverage 0.770
_reflns_Friedel_fraction_full 1.000
_reflns_Friedel_fraction_max 1.000
_reflns_number_gt 3957
_reflns_number_total 5522
_reflns_threshold_expression 'I > 2\s(I)'
_cod_data_source_file c9tc01600g2.cif
_cod_data_source_block shelx
_cod_depositor_comments
;
The following automatic conversions were performed:

data item '_exptl_absorpt_correction_type' value 'Multi-Scan' was
changed to 'multi-scan' in accordance with the
/home/saulius/struct/COD-crude-data/automatic-downloads/DataCite-retrospective/RSC/depositions/lib/dictionaries/cif_core.dic
dictionary named 'cif_core.dic' version 2.4.2 last updated on
2011-04-26.

Automatic conversion script
Id: cif_fix_values 6909 2019-04-08 15:41:33Z antanas 
;
_cod_database_code 7237821
_shelx_shelxl_version_number 2018/3
_shelx_space_group_comment
;
The symmetry employed for this shelxl refinement is uniquely defined
by the following loop, which should always be used as a source of
symmetry information in preference to the above space-group names.
They are only intended as comments.
;

loop_
_space_group_symop_operation_xyz
'x, y, z'
'-x+1/2, -y, z+1/2'
'-x, y+1/2, -z+1/2'
'x+1/2, -y+1/2, -z'

loop_
_atom_site_label
_atom_site_type_symbol
_atom_site_fract_x
_atom_site_fract_y
_atom_site_fract_z
_atom_site_U_iso_or_equiv
_atom_site_adp_type
_atom_site_occupancy
_atom_site_site_symmetry_order
_atom_site_calc_flag
_atom_site_refinement_flags_posn
_atom_site_refinement_flags_adp
Cl2 Cl 0.0163(3) 0.5205(3) 0.06505(19) 0.1474(14) Uani 1 1 d . .
Cl1 Cl 0.2167(4) 0.5990(4) 0.13528(18) 0.1719(19) Uani 1 1 d . .
N3 N 0.3724(4) 0.3996(4) 0.3359(2) 0.0406(11) Uani 1 1 d . .
N4 N 0.1866(5) 0.3084(3) 0.3213(2) 0.0431(12) Uani 1 1 d . .
N5 N 0.4719(5) 0.5942(4) 0.3143(2) 0.0502(13) Uani 1 1 d . .
O1 O -0.1228(5) 0.1386(4) 0.1979(3) 0.0792(17) Uani 1 1 d . .
O2 O 0.5933(6) 0.6829(5) 0.2513(2) 0.0848(18) Uani 1 1 d . .
C10 C 0.2916(5) 0.3246(4) 0.3510(2) 0.0381(13) Uani 1 1 d . .
N6 N 0.0150(6) 0.2504(4) 0.2313(3) 0.0597(16) Uani 1 1 d . .
C2 C 0.4809(5) 0.1640(4) 0.4557(2) 0.0395(13) Uani 1 1 d . .
H2 H 0.561564 0.137307 0.457658 0.047 Uiso 1 1 calc R U
C4 C 0.3248(5) 0.2604(4) 0.4019(2) 0.0374(13) Uani 1 1 d . .
C1 C 0.3955(5) 0.1450(4) 0.5030(2) 0.0369(13) Uani 1 1 d . .
C3 C 0.4466(5) 0.2215(4) 0.4071(3) 0.0395(13) Uani 1 1 d . .
H3 H 0.505149 0.234664 0.377103 0.047 Uiso 1 1 calc R U
C5 C 0.2385(5) 0.2405(4) 0.4488(3) 0.0383(13) Uani 1 1 d . .
H5 H 0.157001 0.265477 0.446331 0.046 Uiso 1 1 calc R U
C6 C 0.2740(6) 0.1851(4) 0.4976(3) 0.0420(13) Uani 1 1 d . .
H6 H 0.216112 0.173634 0.528110 0.050 Uiso 1 1 calc R U
C9 C 0.3522(7) 0.0769(6) 0.6040(3) 0.0576(18) Uani 1 1 d . .
N2 N 0.6489(7) 0.0037(5) 0.5569(3) 0.0741(18) Uani 1 1 d . .
C26 C -0.0890(6) 0.2259(5) 0.2009(3) 0.0535(17) Uani 1 1 d . .
C7 C 0.4318(6) 0.0873(5) 0.5548(3) 0.0468(15) Uani 1 1 d . .
C8 C 0.5503(7) 0.0407(5) 0.5576(3) 0.0495(16) Uani 1 1 d . .
C27 C -0.1606(6) 0.3081(5) 0.1694(3) 0.0466(15) Uani 1 1 d . .
C11 C 0.4490(6) 0.4492(5) 0.3816(3) 0.0506(16) Uani 1 1 d . .
H11A H 0.536531 0.430828 0.376475 0.061 Uiso 1 1 calc R U
H11B H 0.422341 0.428144 0.421281 0.061 Uiso 1 1 calc R U
C16 C 0.6234(7) 0.7118(5) 0.3549(3) 0.0583(18) Uani 1 1 d . .
C12 C 0.4327(7) 0.5635(5) 0.3745(3) 0.0538(16) Uani 1 1 d . .
H12A H 0.345449 0.581659 0.380845 0.065 Uiso 1 1 calc R U
H12B H 0.483078 0.598450 0.404288 0.065 Uiso 1 1 calc R U
C15 C 0.5620(6) 0.6615(5) 0.3029(3) 0.0523(16) Uani 1 1 d . .
C28 C -0.2146(6) 0.3864(5) 0.2003(3) 0.0541(16) Uani 1 1 d . .
H28 H -0.205736 0.390373 0.241745 0.065 Uiso 1 1 calc R U
C14 C 0.4067(6) 0.4304(5) 0.2750(3) 0.0467(15) Uani 1 1 d . .
H14A H 0.349857 0.398812 0.246664 0.056 Uiso 1 1 calc R U
H14B H 0.490975 0.406792 0.266256 0.056 Uiso 1 1 calc R U
C13 C 0.4018(6) 0.5424(5) 0.2671(3) 0.0507(16) Uani 1 1 d . .
H13A H 0.436718 0.560144 0.228346 0.061 Uiso 1 1 calc R U
H13B H 0.314947 0.564583 0.267942 0.061 Uiso 1 1 calc R U
C22 C 0.1164(7) 0.2129(5) 0.3252(3) 0.0563(17) Uani 1 1 d . .
H22A H 0.040004 0.223718 0.348064 0.068 Uiso 1 1 calc R U
H22B H 0.166678 0.163132 0.346319 0.068 Uiso 1 1 calc R U
N1 N 0.2826(7) 0.0738(7) 0.6437(3) 0.089(2) Uani 1 1 d . .
C25 C 0.1173(6) 0.3845(4) 0.2861(3) 0.0518(16) Uani 1 1 d . .
H25A H 0.041118 0.402880 0.307330 0.062 Uiso 1 1 calc R U
H25B H 0.168432 0.444834 0.282073 0.062 Uiso 1 1 calc R U
C29 C -0.2825(7) 0.4596(5) 0.1699(4) 0.068(2) Uani 1 1 d . .
H29 H -0.321263 0.511684 0.190995 0.082 Uiso 1 1 calc R U
C32 C -0.1752(7) 0.3027(6) 0.1077(3) 0.0626(19) Uani 1 1 d . .
H32 H -0.139915 0.249380 0.086273 0.075 Uiso 1 1 calc R U
C24 C 0.0847(6) 0.3462(5) 0.2261(3) 0.0545(17) Uani 1 1 d . .
H24A H 0.033649 0.395696 0.205218 0.065 Uiso 1 1 calc R U
H24B H 0.160673 0.335383 0.202987 0.065 Uiso 1 1 calc R U
C21 C 0.7398(8) 0.6816(7) 0.3749(4) 0.078(2) Uani 1 1 d . .
H21 H 0.781214 0.627773 0.356730 0.093 Uiso 1 1 calc R U
C23 C 0.0840(7) 0.1738(5) 0.2651(3) 0.0568(17) Uani 1 1 d . .
H23A H 0.160082 0.155889 0.243717 0.068 Uiso 1 1 calc R U
H23B H 0.032925 0.113446 0.269095 0.068 Uiso 1 1 calc R U
C30 C -0.2921(8) 0.4553(7) 0.1101(5) 0.081(3) Uani 1 1 d . .
H30 H -0.333552 0.506843 0.089789 0.097 Uiso 1 1 calc R U
C31 C -0.2420(9) 0.3766(8) 0.0783(4) 0.085(3) Uani 1 1 d . .
H31 H -0.253154 0.373016 0.036976 0.102 Uiso 1 1 calc R U
C17 C 0.5654(9) 0.7922(6) 0.3820(4) 0.086(3) Uani 1 1 d . .
H17 H 0.487444 0.812428 0.367516 0.103 Uiso 1 1 calc R U
C20 C 0.7951(11) 0.7334(11) 0.4233(5) 0.111(4) Uani 1 1 d . .
H20 H 0.873807 0.714478 0.437546 0.133 Uiso 1 1 calc R U
C19 C 0.7300(15) 0.8139(9) 0.4497(5) 0.108(4) Uani 1 1 d . .
H19 H 0.765423 0.847832 0.482116 0.130 Uiso 1 1 calc R U
C18 C 0.6151(15) 0.8434(8) 0.4285(6) 0.118(4) Uani 1 1 d . .
H18 H 0.572458 0.897421 0.445815 0.142 Uiso 1 1 calc R U
C33 C 0.1538(12) 0.5778(10) 0.0642(6) 0.126(4) Uani 1 1 d . .
H33A H 0.144933 0.642217 0.043808 0.151 Uiso 1 1 calc R U
H33B H 0.212387 0.537045 0.041234 0.151 Uiso 1 1 calc R U

loop_
_atom_site_aniso_label
_atom_site_aniso_U_11
_atom_site_aniso_U_22
_atom_site_aniso_U_33
_atom_site_aniso_U_23
_atom_site_aniso_U_13
_atom_site_aniso_U_12
Cl2 0.0923(19) 0.170(3) 0.180(3) -0.037(3) 0.018(2) -0.010(2)
Cl1 0.120(2) 0.275(6) 0.120(3) -0.016(3) -0.009(2) -0.008(3)
N3 0.042(3) 0.046(3) 0.034(2) 0.004(2) -0.006(2) -0.008(2)
N4 0.048(3) 0.028(2) 0.053(3) 0.003(2) -0.014(2) 0.000(2)
N5 0.051(3) 0.053(3) 0.047(3) 0.005(2) 0.009(2) -0.014(3)
O1 0.075(3) 0.043(3) 0.120(5) 0.011(3) -0.044(3) -0.013(2)
O2 0.111(5) 0.076(4) 0.067(3) 0.003(3) 0.029(3) -0.045(3)
C10 0.041(3) 0.031(3) 0.043(3) 0.000(2) -0.007(3) -0.002(3)
N6 0.063(3) 0.040(3) 0.077(4) 0.019(3) -0.032(3) -0.014(3)
C2 0.029(3) 0.045(3) 0.045(3) 0.000(3) -0.007(2) -0.001(2)
C4 0.038(3) 0.032(3) 0.042(3) -0.001(2) -0.006(2) -0.005(2)
C1 0.040(3) 0.030(3) 0.042(3) -0.005(2) -0.004(3) -0.007(2)
C3 0.034(3) 0.042(3) 0.043(3) 0.001(3) 0.001(3) -0.004(3)
C5 0.032(3) 0.035(3) 0.048(3) -0.001(3) -0.003(3) -0.002(2)
C6 0.045(3) 0.042(3) 0.038(3) 0.002(3) 0.004(3) -0.003(3)
C9 0.065(4) 0.068(5) 0.040(4) 0.004(3) -0.011(4) -0.012(4)
N2 0.077(5) 0.078(4) 0.068(4) 0.014(3) -0.023(3) 0.014(4)
C26 0.053(4) 0.043(4) 0.065(4) 0.010(3) -0.020(3) -0.013(3)
C7 0.054(4) 0.047(3) 0.040(3) 0.004(3) -0.013(3) -0.007(3)
C8 0.061(4) 0.048(4) 0.039(3) 0.008(3) -0.015(3) -0.009(3)
C27 0.041(3) 0.047(4) 0.052(3) 0.007(3) -0.012(3) -0.009(3)
C11 0.053(4) 0.058(4) 0.041(3) -0.001(3) -0.005(3) -0.021(3)
C16 0.069(5) 0.041(4) 0.065(4) 0.003(3) 0.014(4) -0.024(3)
C12 0.062(4) 0.047(4) 0.052(4) 0.001(3) 0.010(3) -0.023(3)
C15 0.059(4) 0.038(3) 0.060(4) 0.003(3) 0.011(3) -0.009(3)
C28 0.058(4) 0.050(4) 0.054(4) 0.000(3) -0.008(3) -0.002(3)
C14 0.052(4) 0.051(4) 0.037(3) 0.007(3) 0.000(3) -0.003(3)
C13 0.051(4) 0.053(4) 0.048(3) 0.009(3) 0.003(3) -0.007(3)
C22 0.060(4) 0.037(3) 0.072(4) 0.010(3) -0.024(3) -0.011(3)
N1 0.088(5) 0.129(6) 0.051(4) 0.012(4) 0.002(4) -0.008(5)
C25 0.056(4) 0.031(3) 0.068(4) 0.009(3) -0.021(3) 0.001(3)
C29 0.057(4) 0.050(4) 0.098(6) -0.003(4) 0.000(4) -0.007(3)
C32 0.065(4) 0.070(5) 0.053(4) -0.001(4) -0.008(3) 0.003(4)
C24 0.057(4) 0.041(4) 0.066(4) 0.011(3) -0.014(3) -0.012(3)
C21 0.078(5) 0.095(6) 0.061(5) 0.023(4) -0.001(4) -0.006(5)
C23 0.066(4) 0.040(4) 0.064(4) 0.004(3) -0.011(3) -0.004(3)
C30 0.067(5) 0.062(5) 0.113(7) 0.029(5) -0.037(5) 0.000(4)
C31 0.095(6) 0.105(7) 0.054(5) 0.012(5) -0.025(4) -0.005(6)
C17 0.097(6) 0.056(5) 0.106(7) -0.028(5) -0.012(5) -0.004(5)
C20 0.089(7) 0.152(11) 0.091(7) 0.044(8) -0.013(6) -0.036(8)
C19 0.148(11) 0.084(7) 0.092(7) -0.004(6) -0.013(8) -0.050(8)
C18 0.159(12) 0.069(6) 0.127(9) -0.024(6) -0.017(9) -0.014(7)
C33 0.132(9) 0.112(9) 0.134(9) -0.014(7) 0.050(8) -0.023(8)

loop_
_atom_type_symbol
_atom_type_description
_atom_type_scat_dispersion_real
_atom_type_scat_dispersion_imag
_atom_type_scat_source
C C 0.0033 0.0016 'International Tables Vol C Tables 4.2.6.8 and 6.1.1.4'
H H 0.0000 0.0000 'International Tables Vol C Tables 4.2.6.8 and 6.1.1.4'
N N 0.0061 0.0033 'International Tables Vol C Tables 4.2.6.8 and 6.1.1.4'
O O 0.0106 0.0060 'International Tables Vol C Tables 4.2.6.8 and 6.1.1.4'
Cl Cl 0.1484 0.1585 'International Tables Vol C Tables 4.2.6.8 and 6.1.1.4'

loop_
_geom_angle_atom_site_label_1
_geom_angle_atom_site_label_2
_geom_angle_atom_site_label_3
_geom_angle
C10 N3 C11 120.8(5)
C10 N3 C14 126.3(5)
C11 N3 C14 112.4(5)
C10 N4 C22 122.8(5)
C10 N4 C25 125.5(5)
C22 N4 C25 111.3(5)
C15 N5 C13 122.9(5)
C15 N5 C12 124.4(5)
C13 N5 C12 112.6(5)
N4 C10 N3 122.3(5)
N4 C10 C4 120.1(5)
N3 C10 C4 117.6(5)
C26 N6 C23 120.6(5)
C26 N6 C24 125.9(5)
C23 N6 C24 112.5(5)
C3 C2 C1 121.1(5)
C3 C2 H2 119.5
C1 C2 H2 119.5
C3 C4 C5 118.1(5)
C3 C4 C10 120.1(5)
C5 C4 C10 121.7(5)
C6 C1 C2 117.5(5)
C6 C1 C7 121.1(5)
C2 C1 C7 121.4(5)
C2 C3 C4 121.0(5)
C2 C3 H3 119.5
C4 C3 H3 119.5
C6 C5 C4 120.6(5)
C6 C5 H5 119.7
C4 C5 H5 119.7
C5 C6 C1 121.7(5)
C5 C6 H6 119.1
C1 C6 H6 119.1
N1 C9 C7 175.7(8)
O1 C26 N6 120.4(6)
O1 C26 C27 120.8(6)
N6 C26 C27 118.8(5)
C9 C7 C8 118.0(6)
C9 C7 C1 121.4(6)
C8 C7 C1 120.6(6)
N2 C8 C7 176.6(7)
C28 C27 C32 119.4(6)
C28 C27 C26 121.6(6)
C32 C27 C26 118.9(6)
N3 C11 C12 108.0(5)
N3 C11 H11A 110.1
C12 C11 H11A 110.1
N3 C11 H11B 110.1
C12 C11 H11B 110.1
H11A C11 H11B 108.4
C17 C16 C21 119.3(8)
C17 C16 C15 119.5(7)
C21 C16 C15 121.2(7)
N5 C12 C11 109.6(5)
N5 C12 H12A 109.7
C11 C12 H12A 109.7
N5 C12 H12B 109.7
C11 C12 H12B 109.7
H12A C12 H12B 108.2
O2 C15 N5 121.8(6)
O2 C15 C16 120.4(6)
N5 C15 C16 117.8(6)
C27 C28 C29 120.1(7)
C27 C28 H28 120.0
C29 C28 H28 120.0
N3 C14 C13 112.1(5)
N3 C14 H14A 109.2
C13 C14 H14A 109.2
N3 C14 H14B 109.2
C13 C14 H14B 109.2
H14A C14 H14B 107.9
N5 C13 C14 111.3(5)
N5 C13 H13A 109.4
C14 C13 H13A 109.4
N5 C13 H13B 109.4
C14 C13 H13B 109.4
H13A C13 H13B 108.0
N4 C22 C23 111.4(5)
N4 C22 H22A 109.3
C23 C22 H22A 109.3
N4 C22 H22B 109.3
C23 C22 H22B 109.3
H22A C22 H22B 108.0
C24 C25 N4 111.5(5)
C24 C25 H25A 109.3
N4 C25 H25A 109.3
C24 C25 H25B 109.3
N4 C25 H25B 109.3
H25A C25 H25B 108.0
C30 C29 C28 119.8(8)
C30 C29 H29 120.1
C28 C29 H29 120.1
C31 C32 C27 119.6(7)
C31 C32 H32 120.2
C27 C32 H32 120.2
N6 C24 C25 110.1(5)
N6 C24 H24A 109.6
C25 C24 H24A 109.6
N6 C24 H24B 109.6
C25 C24 H24B 109.6
H24A C24 H24B 108.1
C16 C21 C20 118.9(10)
C16 C21 H21 120.5
C20 C21 H21 120.5
N6 C23 C22 110.1(6)
N6 C23 H23A 109.6
C22 C23 H23A 109.6
N6 C23 H23B 109.6
C22 C23 H23B 109.6
H23A C23 H23B 108.2
C29 C30 C31 121.3(7)
C29 C30 H30 119.4
C31 C30 H30 119.4
C30 C31 C32 119.7(7)
C30 C31 H31 120.1
C32 C31 H31 120.1
C18 C17 C16 123.5(10)
C18 C17 H17 118.3
C16 C17 H17 118.2
C21 C20 C19 119.0(11)
C21 C20 H20 120.5
C19 C20 H20 120.5
C18 C19 C20 121.0(11)
C18 C19 H19 119.5
C20 C19 H19 119.5
C17 C18 C19 118.3(11)
C17 C18 H18 120.9
C19 C18 H18 120.9
Cl2 C33 Cl1 113.9(7)
Cl2 C33 H33A 108.8
Cl1 C33 H33A 108.8
Cl2 C33 H33B 108.8
Cl1 C33 H33B 108.8
H33A C33 H33B 107.7

loop_
_geom_bond_atom_site_label_1
_geom_bond_atom_site_label_2
_geom_bond_distance
Cl2 C33 1.649(12)
Cl1 C33 1.742(14)
N3 C10 1.354(7)
N3 C11 1.459(7)
N3 C14 1.464(7)
N4 C10 1.317(7)
N4 C22 1.469(8)
N4 C25 1.473(7)
N5 C15 1.333(8)
N5 C13 1.460(8)
N5 C12 1.462(8)
O1 C26 1.210(8)
O2 C15 1.231(8)
C10 C4 1.460(8)
N6 C26 1.336(8)
N6 C23 1.461(8)
N6 C24 1.472(8)
C2 C3 1.373(8)
C2 C1 1.413(8)
C2 H2 0.9300
C4 C3 1.401(8)
C4 C5 1.416(8)
C1 C6 1.404(8)
C1 C7 1.438(8)
C3 H3 0.9300
C5 C6 1.365(8)
C5 H5 0.9300
C6 H6 0.9300
C9 N1 1.155(9)
C9 C7 1.392(10)
N2 C8 1.159(9)
C26 C27 1.503(9)
C7 C8 1.405(10)
C27 C28 1.370(9)
C27 C32 1.385(9)
C11 C12 1.530(10)
C11 H11A 0.9700
C11 H11B 0.9700
C16 C17 1.369(11)
C16 C21 1.376(11)
C16 C15 1.488(10)
C12 H12A 0.9700
C12 H12B 0.9700
C28 C29 1.385(10)
C28 H28 0.9300
C14 C13 1.492(9)
C14 H14A 0.9700
C14 H14B 0.9700
C13 H13A 0.9700
C13 H13B 0.9700
C22 C23 1.477(10)
C22 H22A 0.9700
C22 H22B 0.9700
C25 C24 1.472(9)
C25 H25A 0.9700
C25 H25B 0.9700
C29 C30 1.337(12)
C29 H29 0.9300
C32 C31 1.374(12)
C32 H32 0.9300
C24 H24A 0.9700
C24 H24B 0.9700
C21 C20 1.407(14)
C21 H21 0.9300
C23 H23A 0.9700
C23 H23B 0.9700
C30 C31 1.368(13)
C30 H30 0.9300
C31 H31 0.9300
C17 C18 1.347(14)
C17 H17 0.9300
C20 C19 1.400(17)
C20 H20 0.9300
C19 C18 1.368(18)
C19 H19 0.9300
C18 H18 0.9300
C33 H33A 0.9700
C33 H33B 0.9700
